data_1553641
loop_
_publ_author_name
'Zhang, Yun'
'Xue, Yibin'
'Li, Gang'
'Yuan, Haosen'
'Luo, Tuoping'

_publ_section_title
;
 Enantioselective synthesis of <i>Iboga</i> alkaloids and vinblastine
 <i>via</i> rearrangements of quaternary ammoniums.
;
_journal_issue 8
_journal_name_full 'Chemical science'
_journal_page_first 5530
_journal_page_last 5536
_journal_paper_doi 10.1039/c6sc00932h
_journal_volume 7
_journal_year 2016
_chemical_formula_moiety '0.5(C H Cl3), C19 H24 N2'
_chemical_formula_sum 'C19.5 H24.5 Cl1.5 N2'
_chemical_formula_weight 340.08
_space_group_crystal_system monoclinic
_space_group_IT_number 14
_space_group_name_Hall '-P 2ybc'
_space_group_name_H-M_alt 'P 1 21/c 1'
_atom_sites_solution_hydrogens mixed
_atom_sites_solution_primary iterative
_audit_creation_date 2015-05-04
_audit_creation_method
;
Olex2 1.2
(compiled 2015.01.26 svn.r3150 for OlexSys, GUI svn.r4998)
;
_audit_update_record
;
2015-10-26 deposited with the CCDC.
2016-05-16 downloaded from the CCDC.
;
_cell_angle_alpha 90
_cell_angle_beta 90.541(8)
_cell_angle_gamma 90
_cell_formula_units_Z 8
_cell_length_a 13.0230(11)
_cell_length_b 21.0779(16)
_cell_length_c 12.8028(9)
_cell_measurement_reflns_used 3295
_cell_measurement_temperature 180.01(10)
_cell_measurement_theta_max 27.8940
_cell_measurement_theta_min 3.2870
_cell_volume 3514.2(5)
_computing_cell_refinement
;
CrysAlisPro, Agilent Technologies,
Version 1.171.36.32 (release 02-08-2013 CrysAlis171 .NET)
(compiled Aug  2 2013,16:46:58)
;
_computing_data_collection
;
CrysAlisPro, Agilent Technologies,
Version 1.171.36.32 (release 02-08-2013 CrysAlis171 .NET)
(compiled Aug  2 2013,16:46:58)
;
_computing_data_reduction
;
CrysAlisPro, Agilent Technologies,
Version 1.171.36.32 (release 02-08-2013 CrysAlis171 .NET)
(compiled Aug  2 2013,16:46:58)
;
_computing_molecular_graphics 'Olex2 (Dolomanov et al., 2009)'
_computing_publication_material 'Olex2 (Dolomanov et al., 2009)'
_computing_structure_refinement 'ShelXL (Sheldrick, 2008)'
_computing_structure_solution
;
Superflip (Palatinus & Chapuis, 2007;Palatinus & van der Lee, 2008;
Palatinus et al., 2012)
;
_diffrn_ambient_temperature 180.01(10)
_diffrn_detector_area_resol_mean 10.3914
_diffrn_measured_fraction_theta_full 0.930
_diffrn_measured_fraction_theta_max 0.952
_diffrn_measurement_details
;
#__ type_ start__ end____ width___ exp.time_
  1 omega  -54.00   36.00   1.0000    2.0000
omega____ theta____ kappa____ phi______ frames
    -       10.7017  -57.0000  150.0000 90

#__ type_ start__ end____ width___ exp.time_
  2 omega  -81.00    0.00   1.0000    2.0000
omega____ theta____ kappa____ phi______ frames
    -      -11.7954  -57.0000  -90.0000 81
;
_diffrn_measurement_device_type 'SuperNova, Dual, Cu at zero, Atlas'
_diffrn_measurement_method '\w scans'
_diffrn_orient_matrix_UB_11 0.0125775000
_diffrn_orient_matrix_UB_12 -0.0321887000
_diffrn_orient_matrix_UB_13 0.0099332000
_diffrn_orient_matrix_UB_21 -0.0525650000
_diffrn_orient_matrix_UB_22 -0.0068573000
_diffrn_orient_matrix_UB_23 0.0087522000
_diffrn_orient_matrix_UB_31 -0.0067364000
_diffrn_orient_matrix_UB_32 -0.0070122000
_diffrn_orient_matrix_UB_33 -0.0538028000
_diffrn_radiation_monochromator mirror
_diffrn_radiation_type MoK\a
_diffrn_radiation_wavelength 0.71073
_diffrn_reflns_av_R_equivalents 0.0604
_diffrn_reflns_av_unetI/netI 0.0952
_diffrn_reflns_Laue_measured_fraction_full 0.930
_diffrn_reflns_Laue_measured_fraction_max 0.952
_diffrn_reflns_limit_h_max 12
_diffrn_reflns_limit_h_min -15
_diffrn_reflns_limit_k_max 25
_diffrn_reflns_limit_k_min -21
_diffrn_reflns_limit_l_max 15
_diffrn_reflns_limit_l_min -14
_diffrn_reflns_number 12429
_diffrn_reflns_point_group_measured_fraction_full 0.930
_diffrn_reflns_point_group_measured_fraction_max 0.952
_diffrn_reflns_theta_full 25.242
_diffrn_reflns_theta_max 25.027
_diffrn_reflns_theta_min 3.129
_diffrn_source 'SuperNova (Mo) X-ray Source'
_exptl_absorpt_coefficient_mu 0.295
_exptl_absorpt_correction_T_max 1.00000
_exptl_absorpt_correction_T_min 0.61316
_exptl_absorpt_correction_type multi-scan
_exptl_absorpt_process_details
;
CrysAlisPro, Agilent Technologies,
Version 1.171.36.32 (release 02-08-2013 CrysAlis171 .NET)
(compiled Aug  2 2013,16:46:58)
Empirical absorption correction using spherical harmonics,
 implemented in SCALE3 ABSPACK scaling algorithm.
;
_exptl_crystal_colour 'light yellow'
_exptl_crystal_density_diffrn 1.286
_exptl_crystal_F_000 1448
_exptl_crystal_recrystallization_method 'Re-crystallisation from solvent: CHCl3, Acetone'
_exptl_crystal_size_max 0.15
_exptl_crystal_size_mid 0.1
_exptl_crystal_size_min 0.1
_refine_diff_density_max 0.764
_refine_diff_density_min -0.533
_refine_diff_density_rms 0.073
_refine_ls_extinction_method none
_refine_ls_goodness_of_fit_ref 1.065
_refine_ls_hydrogen_treatment mixed
_refine_ls_matrix_type full
_refine_ls_number_parameters 429
_refine_ls_number_reflns 5920
_refine_ls_number_restraints 0
_refine_ls_restrained_S_all 1.065
_refine_ls_R_factor_all 0.1306
_refine_ls_R_factor_gt 0.0896
_refine_ls_shift/su_max 0.000
_refine_ls_shift/su_mean 0.000
_refine_ls_structure_factor_coef Fsqd
_refine_ls_weighting_details 'w=1/[\s^2^(Fo^2^)+(0.1042P)^2^+3.0406P] where P=(Fo^2^+2Fc^2^)/3'
_refine_ls_weighting_scheme calc
_refine_ls_wR_factor_gt 0.2077
_refine_ls_wR_factor_ref 0.2393
_reflns_Friedel_coverage 0.000
_reflns_number_gt 3872
_reflns_number_total 5920
_reflns_threshold_expression 'I > 2\s(I)'
_cod_data_source_file c6sc00932h2.cif
_cod_data_source_block exp_5207
_cod_depositor_comments
;

2022-05-06
Z value and formula fixed to values more according to usual
chemical conventions.                 miguel
;
_cod_original_formula_sum 'C39 H49 Cl3 N4'
_cod_original_formula_weight 680.17
_cod_original_formula_moiety 'C H Cl3, 2(C19 H24 N2)'
_cod_original_formula_units_Z 4
_cod_database_code 1553641
_shelxl_version_number 2014-3
_chemical_oxdiff_formula 'C19 H10 N2'
_shelx_space_group_comment
;
The symmetry employed for this shelxl refinement is uniquely defined
by the following loop, which should always be used as a source of
symmetry information in preference to the above space-group names.
They are only intended as comments.
;
_shelx_estimated_absorpt_t_max 0.971
_shelx_estimated_absorpt_t_min 0.957
_reflns_odcompleteness_completeness 99.21
_reflns_odcompleteness_iscentric 1
_reflns_odcompleteness_theta 25.97
_olex2_refinement_description
;
1. Fixed Uiso
 At 1.2 times of:
  All C(H) groups, All C(H,H) groups, All N(H) groups
 At 1.5 times of:
  All C(H,H,H) groups
2.a Ternary CH refined with riding coordinates:
 C39(H39), C31(H31), C35(H35), C12(H12), C11(H11), C17(H17)
2.b Secondary CH2 refined with riding coordinates:
 C27(H27A,H27B), C28(H28A,H28B), C34(H34A,H34B), C37(H37A,H37B), C36(H36A,
 H36B), C33(H33A,H33B), C9(H9A,H9B), C18(H18A,H18B), C16(H16A,H16B), C15(H15A,
 H15B), C14(H14A,H14B), C8(H8A,H8B)
2.c Aromatic/amide H refined with riding coordinates:
 N3(H3), C23(H23), C22(H22), C24(H24), C21(H21), N1(H1), C4(H4), C5(H5),
 C3(H3A), C2(H2)
2.d Idealised Me refined as rotating group:
 C38(H38A,H38B,H38C), C19(H19A,H19B,H19C)
;
_olex2_submission_special_instructions 'No special instructions were received'

loop_
_space_group_symop_operation_xyz
'x, y, z'
'-x, y+1/2, -z+1/2'
'-x, -y, -z'
'x, -y-1/2, z-1/2'

loop_
_atom_site_label
_atom_site_type_symbol
_atom_site_fract_x
_atom_site_fract_y
_atom_site_fract_z
_atom_site_U_iso_or_equiv
_atom_site_adp_type
_atom_site_occupancy
_atom_site_site_symmetry_order
_atom_site_calc_flag
_atom_site_refinement_flags_posn
Cl3 Cl 0.13453(13) 0.48946(8) 0.31241(14) 0.0758(5) Uani 1 1 d .
Cl2 Cl 0.24518(15) 0.45005(9) 0.12899(13) 0.0774(6) Uani 1 1 d .
Cl1 Cl 0.33252(18) 0.54136(13) 0.26923(18) 0.1083(8) Uani 1 1 d .
C39 C 0.2167(5) 0.5130(3) 0.2130(5) 0.0586(15) Uani 1 1 d .
H39 H 0.1835 0.5479 0.1719 0.070 Uiso 1 1 calc R
N3 N 0.0785(3) 0.68554(16) 0.2154(3) 0.0272(8) Uani 1 1 d .
H3 H 0.0975 0.7113 0.2661 0.033 Uiso 1 1 calc R
N4 N 0.1545(3) 0.73632(16) -0.1142(3) 0.0269(8) Uani 1 1 d .
C32 C 0.1134(3) 0.68756(19) 0.1130(3) 0.0265(9) Uani 1 1 d .
C31 C 0.1859(3) 0.7390(2) 0.0806(3) 0.0262(9) Uani 1 1 d .
H31 H 0.1911 0.7703 0.1391 0.031 Uiso 1 1 calc R
C25 C 0.0008(3) 0.60676(19) 0.1248(3) 0.0282(9) Uani 1 1 d .
C26 C 0.0670(3) 0.6400(2) 0.0552(3) 0.0285(9) Uani 1 1 d .
C20 C 0.0088(3) 0.63630(19) 0.2240(3) 0.0264(9) Uani 1 1 d .
C29 C 0.1476(4) 0.7744(2) -0.0170(3) 0.0259(9) Uani 1 1 d .
C30 C 0.3320(4) 0.7427(2) -0.0468(3) 0.0334(10) Uani 1 1 d .
C27 C 0.0852(4) 0.6269(2) -0.0581(3) 0.0354(11) Uani 1 1 d .
H27A H 0.0340 0.5954 -0.0827 0.043 Uiso 1 1 calc R
H27B H 0.1541 0.6076 -0.0655 0.043 Uiso 1 1 calc R
C23 C -0.1208(4) 0.5349(2) 0.1989(4) 0.0378(11) Uani 1 1 d .
H23 H -0.1644 0.4990 0.1923 0.045 Uiso 1 1 calc R
C28 C 0.0788(3) 0.6854(2) -0.1284(3) 0.0306(10) Uani 1 1 d .
H28A H 0.0831 0.6707 -0.2016 0.037 Uiso 1 1 calc R
H28B H 0.0098 0.7043 -0.1196 0.037 Uiso 1 1 calc R
C22 C -0.1139(4) 0.5664(2) 0.2950(4) 0.0389(11) Uani 1 1 d .
H22 H -0.1548 0.5525 0.3517 0.047 Uiso 1 1 calc R
C24 C -0.0661(4) 0.5548(2) 0.1145(4) 0.0336(10) Uani 1 1 d .
H24 H -0.0732 0.5336 0.0493 0.040 Uiso 1 1 calc R
C34 C 0.2961(3) 0.7149(2) 0.0566(3) 0.0347(10) Uani 1 1 d .
H34A H 0.3437 0.7278 0.1134 0.042 Uiso 1 1 calc R
H34B H 0.2961 0.6680 0.0525 0.042 Uiso 1 1 calc R
C37 C 0.1990(4) 0.8849(2) 0.0533(4) 0.0385(11) Uani 1 1 d .
H37A H 0.2288 0.8677 0.1189 0.046 Uiso 1 1 calc R
H37B H 0.2399 0.9226 0.0338 0.046 Uiso 1 1 calc R
C35 C 0.2104(3) 0.8347(2) -0.0326(3) 0.0313(10) Uani 1 1 d .
H35 H 0.1881 0.8543 -0.1003 0.038 Uiso 1 1 calc R
C21 C -0.0484(3) 0.61755(19) 0.3087(3) 0.0299(10) Uani 1 1 d .
H21 H -0.0430 0.6389 0.3739 0.036 Uiso 1 1 calc R
C36 C 0.3244(3) 0.8147(2) -0.0431(4) 0.0389(11) Uani 1 1 d .
H36A H 0.3532 0.8329 -0.1078 0.047 Uiso 1 1 calc R
H36B H 0.3646 0.8310 0.0170 0.047 Uiso 1 1 calc R
C33 C 0.2621(3) 0.7171(2) -0.1324(3) 0.0380(11) Uani 1 1 d .
H33A H 0.2848 0.7335 -0.2008 0.046 Uiso 1 1 calc R
H33B H 0.2668 0.6703 -0.1341 0.046 Uiso 1 1 calc R
C38 C 0.0895(4) 0.9059(3) 0.0742(4) 0.0498(13) Uani 1 1 d .
H38A H 0.0570 0.9194 0.0085 0.075 Uiso 1 1 calc GR
H38B H 0.0901 0.9413 0.1237 0.075 Uiso 1 1 calc GR
H38C H 0.0507 0.8704 0.1037 0.075 Uiso 1 1 calc GR
N1 N 0.4213(3) 0.32122(17) 1.1457(3) 0.0289(8) Uani 1 1 d .
H1 H 0.4007 0.2986 1.1993 0.035 Uiso 1 1 calc R
C12 C 0.3179(3) 0.2609(2) 1.0135(3) 0.0269(9) Uani 1 1 d .
H12 H 0.3134 0.2318 1.0750 0.032 Uiso 1 1 calc R
N2 N 0.3486(3) 0.25436(17) 0.8211(3) 0.0276(8) Uani 1 1 d .
C11 C 0.3558(3) 0.2213(2) 0.9216(3) 0.0274(9) Uani 1 1 d .
H11 H 0.4291 0.2093 0.9348 0.033 Uiso 1 1 calc R
C13 C 0.3895(3) 0.3130(2) 1.0432(3) 0.0279(9) Uani 1 1 d .
C4 C 0.6290(4) 0.4666(2) 1.1136(4) 0.0393(12) Uani 1 1 d .
H4 H 0.6773 0.4996 1.1020 0.047 Uiso 1 1 calc R
C5 C 0.5753(4) 0.44225(19) 1.0307(4) 0.0329(10) Uani 1 1 d .
H5 H 0.5856 0.4583 0.9623 0.039 Uiso 1 1 calc R
C1 C 0.4909(3) 0.3707(2) 1.1504(3) 0.0286(9) Uani 1 1 d .
C9 C 0.4267(4) 0.3038(2) 0.8013(3) 0.0333(10) Uani 1 1 d .
H9A H 0.4219 0.3155 0.7265 0.040 Uiso 1 1 calc R
H9B H 0.4952 0.2845 0.8127 0.040 Uiso 1 1 calc R
C6 C 0.5050(3) 0.39342(18) 1.0478(3) 0.0270(9) Uani 1 1 d .
C7 C 0.4375(3) 0.35684(19) 0.9803(3) 0.0284(9) Uani 1 1 d .
C18 C 0.3041(4) 0.1129(2) 1.0012(4) 0.0399(11) Uani 1 1 d .
H18A H 0.2817 0.1340 1.0662 0.048 Uiso 1 1 calc R
H18B H 0.2570 0.0768 0.9884 0.048 Uiso 1 1 calc R
C16 C 0.1782(4) 0.1800(2) 0.8943(4) 0.0413(12) Uani 1 1 d .
H16A H 0.1506 0.1597 0.8302 0.050 Uiso 1 1 calc R
H16B H 0.1366 0.1656 0.9541 0.050 Uiso 1 1 calc R
C3 C 0.6147(4) 0.4442(2) 1.2152(4) 0.0410(12) Uani 1 1 d .
H3A H 0.6527 0.4626 1.2712 0.049 Uiso 1 1 calc R
C17 C 0.2914(4) 0.1599(2) 0.9112(3) 0.0340(10) Uani 1 1 d .
H17 H 0.3139 0.1379 0.8462 0.041 Uiso 1 1 calc R
C10 C 0.1703(3) 0.2523(2) 0.8841(3) 0.0326(10) Uani 1 1 d .
C15 C 0.2064(3) 0.2830(2) 0.9870(4) 0.0381(11) Uani 1 1 d .
H15A H 0.1597 0.2706 1.0440 0.046 Uiso 1 1 calc R
H15B H 0.2045 0.3298 0.9802 0.046 Uiso 1 1 calc R
C14 C 0.2410(3) 0.2740(2) 0.7975(3) 0.0377(11) Uani 1 1 d .
H14A H 0.2184 0.2550 0.7304 0.045 Uiso 1 1 calc R
H14B H 0.2375 0.3207 0.7907 0.045 Uiso 1 1 calc R
C8 C 0.4225(4) 0.3646(2) 0.8647(3) 0.0370(11) Uani 1 1 d .
H8A H 0.4760 0.3938 0.8386 0.044 Uiso 1 1 calc R
H8B H 0.3551 0.3850 0.8521 0.044 Uiso 1 1 calc R
C2 C 0.5462(4) 0.3958(2) 1.2353(4) 0.0385(11) Uani 1 1 d .
H2 H 0.5369 0.3801 1.3042 0.046 Uiso 1 1 calc R
C19 C 0.4117(5) 0.0864(3) 1.0196(5) 0.0609(16) Uani 1 1 d .
H19A H 0.4359 0.0660 0.9556 0.091 Uiso 1 1 calc GR
H19B H 0.4100 0.0552 1.0763 0.091 Uiso 1 1 calc GR
H19C H 0.4584 0.1211 1.0388 0.091 Uiso 1 1 calc GR
H10 H 0.098(4) 0.267(2) 0.857(3) 0.034(12) Uiso 1 1 d .
H29 H 0.090(3) 0.781(2) -0.009(3) 0.019(11) Uiso 1 1 d .
H30 H 0.400(4) 0.731(2) -0.063(4) 0.042(13) Uiso 1 1 d .

loop_
_atom_site_aniso_label
_atom_site_aniso_U_11
_atom_site_aniso_U_22
_atom_site_aniso_U_33
_atom_site_aniso_U_23
_atom_site_aniso_U_13
_atom_site_aniso_U_12
Cl3 0.0627(10) 0.0754(11) 0.0898(12) 0.0236(9) 0.0280(9) 0.0179(9)
Cl2 0.0868(13) 0.0781(11) 0.0673(10) -0.0187(8) 0.0025(9) -0.0018(10)
Cl1 0.0928(15) 0.1372(19) 0.0952(14) -0.0416(14) 0.0173(11) -0.0501(14)
C39 0.056(4) 0.062(4) 0.058(3) 0.010(3) 0.007(3) 0.013(3)
N3 0.031(2) 0.0269(18) 0.0235(17) -0.0002(14) -0.0001(14) 0.0008(15)
N4 0.0259(19) 0.0273(18) 0.0276(17) -0.0030(15) 0.0015(14) 0.0010(15)
C32 0.027(2) 0.026(2) 0.026(2) -0.0028(17) 0.0038(17) 0.0026(18)
C31 0.024(2) 0.028(2) 0.026(2) -0.0032(17) 0.0015(17) -0.0025(17)
C25 0.030(2) 0.026(2) 0.029(2) -0.0004(18) -0.0021(18) 0.0018(18)
C26 0.030(2) 0.029(2) 0.027(2) -0.0005(18) 0.0022(18) 0.0039(19)
C20 0.028(2) 0.022(2) 0.029(2) 0.0021(17) -0.0002(18) 0.0046(18)
C29 0.016(2) 0.032(2) 0.030(2) -0.0049(18) 0.0048(17) 0.0048(18)
C30 0.023(2) 0.045(3) 0.033(2) 0.003(2) 0.0076(18) 0.006(2)
C27 0.043(3) 0.032(2) 0.031(2) -0.0065(19) 0.005(2) -0.002(2)
C23 0.036(3) 0.033(2) 0.044(3) 0.005(2) 0.003(2) -0.001(2)
C28 0.037(3) 0.033(2) 0.022(2) -0.0012(18) 0.0003(18) -0.003(2)
C22 0.040(3) 0.038(3) 0.039(3) 0.008(2) 0.014(2) 0.006(2)
C24 0.034(3) 0.032(2) 0.034(2) 0.0026(19) -0.003(2) -0.002(2)
C34 0.026(2) 0.043(3) 0.035(2) 0.006(2) -0.0011(18) 0.005(2)
C37 0.039(3) 0.033(2) 0.044(3) -0.001(2) 0.000(2) -0.007(2)
C35 0.028(2) 0.032(2) 0.034(2) -0.0002(19) 0.0012(18) 0.0004(19)
C21 0.031(2) 0.026(2) 0.032(2) 0.0005(18) 0.0046(18) 0.0050(19)
C36 0.029(3) 0.041(3) 0.046(3) 0.002(2) 0.004(2) -0.003(2)
C33 0.035(3) 0.046(3) 0.034(2) 0.004(2) 0.009(2) 0.008(2)
C38 0.044(3) 0.049(3) 0.056(3) -0.020(3) 0.002(2) 0.001(3)
N1 0.031(2) 0.0333(19) 0.0223(17) -0.0007(15) 0.0014(15) 0.0009(16)
C12 0.023(2) 0.029(2) 0.029(2) 0.0047(18) 0.0028(17) -0.0036(18)
N2 0.0221(18) 0.0358(19) 0.0249(17) -0.0032(15) 0.0009(14) -0.0005(16)
C11 0.023(2) 0.033(2) 0.026(2) -0.0022(18) 0.0047(17) -0.0013(18)
C13 0.027(2) 0.029(2) 0.028(2) -0.0002(18) 0.0013(17) 0.0025(18)
C4 0.034(3) 0.027(2) 0.057(3) -0.002(2) -0.006(2) 0.002(2)
C5 0.034(2) 0.025(2) 0.039(2) -0.0011(19) 0.002(2) -0.0004(19)
C1 0.026(2) 0.029(2) 0.031(2) -0.0037(18) 0.0004(18) 0.0009(18)
C9 0.036(3) 0.039(2) 0.024(2) 0.0044(19) 0.0037(18) -0.004(2)
C6 0.025(2) 0.0218(19) 0.034(2) -0.0038(18) 0.0008(18) 0.0038(17)
C7 0.028(2) 0.026(2) 0.031(2) 0.0018(18) -0.0004(18) -0.0010(18)
C18 0.045(3) 0.033(2) 0.042(3) -0.006(2) 0.003(2) -0.007(2)
C16 0.029(3) 0.048(3) 0.047(3) 0.000(2) 0.000(2) -0.008(2)
C3 0.042(3) 0.039(3) 0.042(3) -0.014(2) -0.008(2) 0.000(2)
C17 0.033(3) 0.033(2) 0.035(2) -0.005(2) 0.0028(19) -0.004(2)
C10 0.023(2) 0.040(2) 0.035(2) -0.006(2) 0.0006(19) -0.001(2)
C15 0.022(2) 0.054(3) 0.037(2) -0.005(2) 0.0022(19) 0.003(2)
C14 0.027(2) 0.054(3) 0.032(2) 0.007(2) -0.0022(19) 0.005(2)
C8 0.046(3) 0.030(2) 0.035(2) 0.005(2) 0.000(2) -0.001(2)
C2 0.037(3) 0.045(3) 0.033(2) -0.008(2) 0.002(2) 0.002(2)
C19 0.059(4) 0.058(3) 0.066(4) 0.028(3) 0.000(3) 0.001(3)

loop_
_atom_type_symbol
_atom_type_description
_atom_type_scat_dispersion_real
_atom_type_scat_dispersion_imag
_atom_type_scat_source
C C 0.0033 0.0016 'International Tables Vol C Tables 4.2.6.8 and 6.1.1.4'
H H 0.0000 0.0000 'International Tables Vol C Tables 4.2.6.8 and 6.1.1.4'
N N 0.0061 0.0033 'International Tables Vol C Tables 4.2.6.8 and 6.1.1.4'
Cl Cl 0.1484 0.1585 'International Tables Vol C Tables 4.2.6.8 and 6.1.1.4'

loop_
_geom_angle_atom_site_label_1
_geom_angle_atom_site_label_2
_geom_angle_atom_site_label_3
_geom_angle
Cl3 C39 Cl2 111.6(3)
Cl3 C39 Cl1 109.0(3)
Cl3 C39 H39 109.2
Cl2 C39 Cl1 108.8(3)
Cl2 C39 H39 109.2
Cl1 C39 H39 109.2
C32 N3 H3 125.7
C20 N3 H3 125.7
C20 N3 C32 108.6(3)
C28 N4 C29 117.0(3)
C28 N4 C33 114.6(3)
C33 N4 C29 110.2(3)
N3 C32 C31 119.7(3)
C26 C32 N3 109.7(4)
C26 C32 C31 130.5(4)
C32 C31 H31 107.9
C32 C31 C29 112.2(3)
C32 C31 C34 113.8(3)
C29 C31 H31 107.9
C29 C31 C34 106.9(3)
C34 C31 H31 107.9
C20 C25 C26 107.6(3)
C24 C25 C26 134.5(4)
C24 C25 C20 117.8(4)
C32 C26 C25 106.6(4)
C32 C26 C27 125.5(4)
C25 C26 C27 127.9(4)
N3 C20 C25 107.5(4)
C21 C20 N3 129.6(4)
C21 C20 C25 122.9(4)
N4 C29 C31 113.4(3)
N4 C29 C35 107.8(3)
N4 C29 H29 106(3)
C31 C29 H29 106(3)
C35 C29 C31 110.0(3)
C35 C29 H29 113(3)
C34 C30 H30 113(3)
C36 C30 C34 109.7(4)
C36 C30 H30 109(3)
C33 C30 C34 107.7(4)
C33 C30 C36 109.7(4)
C33 C30 H30 108(3)
C26 C27 H27A 108.7
C26 C27 H27B 108.7
C26 C27 C28 114.4(4)
H27A C27 H27B 107.6
C28 C27 H27A 108.7
C28 C27 H27B 108.7
C22 C23 H23 119.3
C24 C23 H23 119.3
C24 C23 C22 121.4(4)
N4 C28 C27 118.9(3)
N4 C28 H28A 107.6
N4 C28 H28B 107.6
C27 C28 H28A 107.6
C27 C28 H28B 107.6
H28A C28 H28B 107.0
C23 C22 H22 119.5
C21 C22 C23 120.9(4)
C21 C22 H22 119.5
C25 C24 H24 120.3
C23 C24 C25 119.5(4)
C23 C24 H24 120.3
C31 C34 H34A 109.7
C31 C34 H34B 109.7
C30 C34 C31 109.7(3)
C30 C34 H34A 109.7
C30 C34 H34B 109.7
H34A C34 H34B 108.2
H37A C37 H37B 107.5
C35 C37 H37A 108.5
C35 C37 H37B 108.5
C38 C37 H37A 108.5
C38 C37 H37B 108.5
C38 C37 C35 115.0(4)
C29 C35 C37 115.2(4)
C29 C35 H35 107.9
C29 C35 C36 107.4(4)
C37 C35 H35 107.9
C37 C35 C36 110.4(4)
C36 C35 H35 107.9
C20 C21 C22 117.4(4)
C20 C21 H21 121.3
C22 C21 H21 121.3
C30 C36 C35 109.7(4)
C30 C36 H36A 109.7
C30 C36 H36B 109.7
C35 C36 H36A 109.7
C35 C36 H36B 109.7
H36A C36 H36B 108.2
N4 C33 C30 110.6(4)
N4 C33 H33A 109.5
N4 C33 H33B 109.5
C30 C33 H33A 109.5
C30 C33 H33B 109.5
H33A C33 H33B 108.1
C37 C38 H38A 109.5
C37 C38 H38B 109.5
C37 C38 H38C 109.5
H38A C38 H38B 109.5
H38A C38 H38C 109.5
H38B C38 H38C 109.5
C13 N1 H1 125.5
C1 N1 H1 125.5
C1 N1 C13 109.1(3)
C11 C12 H12 107.0
C11 C12 C15 107.6(3)
C13 C12 H12 107.0
C13 C12 C11 113.2(3)
C13 C12 C15 114.6(4)
C15 C12 H12 107.0
C11 N2 C9 116.6(3)
C11 N2 C14 111.2(3)
C9 N2 C14 114.6(3)
C12 C11 H11 108.7
C12 C11 C17 110.1(3)
N2 C11 C12 113.4(3)
N2 C11 H11 108.7
N2 C11 C17 107.0(3)
C17 C11 H11 108.7
N1 C13 C12 121.1(4)
C7 C13 N1 109.6(4)
C7 C13 C12 129.2(4)
C5 C4 H4 119.2
C5 C4 C3 121.6(5)
C3 C4 H4 119.2
C4 C5 H5 120.4
C4 C5 C6 119.2(4)
C6 C5 H5 120.4
N1 C1 C6 107.8(3)
N1 C1 C2 130.6(4)
C2 C1 C6 121.6(4)
N2 C9 H9A 107.7
N2 C9 H9B 107.7
N2 C9 C8 118.3(4)
H9A C9 H9B 107.1
C8 C9 H9A 107.7
C8 C9 H9B 107.7
C5 C6 C1 119.1(4)
C5 C6 C7 133.9(4)
C1 C6 C7 107.0(4)
C13 C7 C6 106.5(4)
C13 C7 C8 126.4(4)
C6 C7 C8 127.1(4)
H18A C18 H18B 107.3
C17 C18 H18A 108.2
C17 C18 H18B 108.2
C19 C18 H18A 108.2
C19 C18 H18B 108.2
C19 C18 C17 116.6(4)
H16A C16 H16B 108.1
C17 C16 H16A 109.6
C17 C16 H16B 109.6
C10 C16 H16A 109.6
C10 C16 H16B 109.6
C10 C16 C17 110.3(4)
C4 C3 H3A 119.5
C2 C3 C4 121.1(4)
C2 C3 H3A 119.5
C11 C17 C16 107.4(4)
C11 C17 H17 107.2
C18 C17 C11 115.0(3)
C18 C17 C16 112.3(4)
C18 C17 H17 107.2
C16 C17 H17 107.2
C16 C10 C15 109.0(4)
C16 C10 H10 112(2)
C15 C10 H10 116(2)
C14 C10 C16 108.7(4)
C14 C10 C15 108.5(4)
C14 C10 H10 103(2)
C12 C15 H15A 109.7
C12 C15 H15B 109.7
C10 C15 C12 109.7(4)
C10 C15 H15A 109.7
C10 C15 H15B 109.7
H15A C15 H15B 108.2
N2 C14 C10 110.1(3)
N2 C14 H14A 109.6
N2 C14 H14B 109.6
C10 C14 H14A 109.6
C10 C14 H14B 109.6
H14A C14 H14B 108.1
C9 C8 H8A 108.4
C9 C8 H8B 108.4
C7 C8 C9 115.6(4)
C7 C8 H8A 108.4
C7 C8 H8B 108.4
H8A C8 H8B 107.4
C1 C2 H2 121.2
C3 C2 C1 117.5(4)
C3 C2 H2 121.2
C18 C19 H19A 109.5
C18 C19 H19B 109.5
C18 C19 H19C 109.5
H19A C19 H19B 109.5
H19A C19 H19C 109.5
H19B C19 H19C 109.5

loop_
_geom_bond_atom_site_label_1
_geom_bond_atom_site_label_2
_geom_bond_distance
Cl3 C39 1.743(6)
Cl2 C39 1.751(6)
Cl1 C39 1.769(7)
C39 H39 1.0000
N3 H3 0.8800
N3 C32 1.392(5)
N3 C20 1.384(5)
N4 C29 1.484(5)
N4 C28 1.467(5)
N4 C33 1.480(6)
C32 C31 1.499(6)
C32 C26 1.381(6)
C31 H31 1.0000
C31 C29 1.535(6)
C31 C34 1.556(6)
C25 C26 1.429(6)
C25 C20 1.418(6)
C25 C24 1.405(6)
C26 C27 1.498(6)
C20 C21 1.379(6)
C29 C35 1.525(6)
C29 H29 0.77(4)
C30 C34 1.524(6)
C30 C36 1.521(7)
C30 C33 1.517(6)
C30 H30 0.95(5)
C27 H27A 0.9900
C27 H27B 0.9900
C27 C28 1.528(6)
C23 H23 0.9500
C23 C22 1.400(7)
C23 C24 1.367(7)
C28 H28A 0.9900
C28 H28B 0.9900
C22 H22 0.9500
C22 C21 1.385(6)
C24 H24 0.9500
C34 H34A 0.9900
C34 H34B 0.9900
C37 H37A 0.9900
C37 H37B 0.9900
C37 C35 1.534(6)
C37 C38 1.520(7)
C35 H35 1.0000
C35 C36 1.551(6)
C21 H21 0.9500
C36 H36A 0.9900
C36 H36B 0.9900
C33 H33A 0.9900
C33 H33B 0.9900
C38 H38A 0.9800
C38 H38B 0.9800
C38 H38C 0.9800
N1 H1 0.8800
N1 C13 1.383(5)
N1 C1 1.383(5)
C12 H12 1.0000
C12 C11 1.529(6)
C12 C13 1.487(6)
C12 C15 1.560(6)
N2 C11 1.465(5)
N2 C9 1.480(6)
N2 C14 1.490(5)
C11 H11 1.0000
C11 C17 1.546(6)
C13 C7 1.380(6)
C4 H4 0.9500
C4 C5 1.367(7)
C4 C3 1.397(7)
C5 H5 0.9500
C5 C6 1.396(6)
C1 C6 1.412(6)
C1 C2 1.402(6)
C9 H9A 0.9900
C9 H9B 0.9900
C9 C8 1.518(6)
C6 C7 1.449(6)
C7 C8 1.499(6)
C18 H18A 0.9900
C18 H18B 0.9900
C18 C17 1.528(6)
C18 C19 1.525(7)
C16 H16A 0.9900
C16 H16B 0.9900
C16 C17 1.547(7)
C16 C10 1.532(7)
C3 H3A 0.9500
C3 C2 1.381(7)
C17 H17 1.0000
C10 C15 1.537(6)
C10 C14 1.517(6)
C10 H10 1.05(5)
C15 H15A 0.9900
C15 H15B 0.9900
C14 H14A 0.9900
C14 H14B 0.9900
C8 H8A 0.9900
C8 H8B 0.9900
C2 H2 0.9500
C19 H19A 0.9800
C19 H19B 0.9800
C19 H19C 0.9800
